data_2237852
loop_
_publ_author_name
'Loh, Wan-Sin'
'Razak, Ibrahim Abdul'
'Abdul Rahiman, M.'
'Ravikumar, G. N.'

_publ_section_title
;
 1-[5-(2<i>H</i>-1,3-Benzodioxol-5-yl)-3-(4-methylphenyl)-2-pyrazolin-1-yl]ethanone
;
_journal_coeditor_code HB7056
_journal_issue 5
_journal_name_full 'Acta Crystallographica Section E'
_journal_page_first o726
_journal_paper_doi 10.1107/S1600536813008817
_journal_volume 69
_journal_year 2013
_chemical_formula_iupac 'C19 H18 N2 O3'
_chemical_formula_moiety 'C19 H18 N2 O3'
_chemical_formula_sum 'C19 H18 N2 O3'
_chemical_formula_weight 322.35
_chemical_name_systematic 1-[5-(2<i>H</i>-1,3-Benzodioxol-5-yl)-3-(4-methylphenyl)-2-pyrazolin-1-yl]ethanone
_space_group_IT_number 14
_symmetry_cell_setting monoclinic
_symmetry_space_group_name_Hall '-P 2ybc'
_symmetry_space_group_name_H-M 'P 1 21/c 1'
_atom_sites_solution_hydrogens geom
_atom_sites_solution_primary direct
_atom_sites_solution_secondary difmap
_audit_creation_method SHELXL-97
_cell_angle_alpha 90.00
_cell_angle_beta 105.3800(10)
_cell_angle_gamma 90.00
_cell_formula_units_Z 4
_cell_length_a 7.95640(10)
_cell_length_b 24.1170(4)
_cell_length_c 8.46600(10)
_cell_measurement_reflns_used 6808
_cell_measurement_temperature 100.0(10)
_cell_measurement_theta_max 30.63
_cell_measurement_theta_min 2.63
_cell_volume 1566.32(4)
_computing_cell_refinement 'SAINT (Bruker, 2009)'
_computing_data_collection 'APEX2 (Bruker, 2009)'
_computing_data_reduction 'SAINT (Bruker, 2009)'
_computing_molecular_graphics 'SHELXTL (Sheldrick, 2008)'
_computing_publication_material
;
SHELXTL (Sheldrick, 2008) and PLATON (Spek, 2009)
;
_computing_structure_refinement 'SHELXTL (Sheldrick, 2008)'
_computing_structure_solution 'SHELXTL (Sheldrick, 2008)'
_diffrn_ambient_temperature 100.00(10)
_diffrn_measured_fraction_theta_full 0.991
_diffrn_measured_fraction_theta_max 0.991
_diffrn_measurement_device_type 'Bruker APEXII CCD'
_diffrn_measurement_method '\f and \w scans'
_diffrn_radiation_monochromator graphite
_diffrn_radiation_source 'fine-focus sealed tube'
_diffrn_radiation_type MoK\a
_diffrn_radiation_wavelength 0.71073
_diffrn_reflns_av_R_equivalents 0.0319
_diffrn_reflns_av_sigmaI/netI 0.0420
_diffrn_reflns_limit_h_max 7
_diffrn_reflns_limit_h_min -11
_diffrn_reflns_limit_k_max 34
_diffrn_reflns_limit_k_min -28
_diffrn_reflns_limit_l_max 12
_diffrn_reflns_limit_l_min -12
_diffrn_reflns_number 18850
_diffrn_reflns_theta_full 30.71
_diffrn_reflns_theta_max 30.71
_diffrn_reflns_theta_min 2.63
_diffrn_standards_number 0
_exptl_absorpt_coefficient_mu 0.094
_exptl_absorpt_correction_T_max 0.9836
_exptl_absorpt_correction_T_min 0.9677
_exptl_absorpt_correction_type multi-scan
_exptl_absorpt_process_details '(<i>SADABS</i>; Bruker, 2009)'
_exptl_crystal_colour colourless
_exptl_crystal_density_diffrn 1.367
_exptl_crystal_density_method 'not measured'
_exptl_crystal_description block
_exptl_crystal_F_000 680
_exptl_crystal_size_max 0.35
_exptl_crystal_size_mid 0.26
_exptl_crystal_size_min 0.18
_refine_diff_density_max 0.386
_refine_diff_density_min -0.294
_refine_ls_extinction_method none
_refine_ls_goodness_of_fit_ref 1.092
_refine_ls_hydrogen_treatment constr
_refine_ls_matrix_type full
_refine_ls_number_parameters 219
_refine_ls_number_reflns 4828
_refine_ls_number_restraints 0
_refine_ls_restrained_S_all 1.092
_refine_ls_R_factor_all 0.0839
_refine_ls_R_factor_gt 0.0622
_refine_ls_shift/su_max 0.001
_refine_ls_shift/su_mean 0.000
_refine_ls_structure_factor_coef Fsqd
_refine_ls_weighting_details 'calc w=1/[\s^2^(Fo^2^)+(0.0389P)^2^+1.3146P] where P=(Fo^2^+2Fc^2^)/3'
_refine_ls_weighting_scheme calc
_refine_ls_wR_factor_gt 0.1247
_refine_ls_wR_factor_ref 0.1356
_reflns_number_gt 3778
_reflns_number_total 4828
_reflns_threshold_expression I>2\s(I)
_cod_data_source_file hb7056.cif
_cod_data_source_block I
_cod_original_sg_symbol_H-M 'P 21/c'
_cod_database_code 2237852
_cod_database_fobs_code 2237852

loop_
_symmetry_equiv_pos_as_xyz
'x, y, z'
'-x, y+1/2, -z+1/2'
'-x, -y, -z'
'x, -y-1/2, z-1/2'

loop_
_atom_site_type_symbol
_atom_site_label
_atom_site_fract_x
_atom_site_fract_y
_atom_site_fract_z
_atom_site_U_iso_or_equiv
_atom_site_adp_type
_atom_site_calc_flag
_atom_site_refinement_flags
_atom_site_occupancy
_atom_site_symmetry_multiplicity
O O1 0.20199(17) 0.52198(5) 0.40364(15) 0.0242(3) Uani d . 1 1
O O2 0.18293(16) 0.61783(5) 0.38140(14) 0.0204(3) Uani d . 1 1
O O3 0.40078(16) 0.60685(5) -0.20460(14) 0.0212(3) Uani d . 1 1
N N1 0.54641(18) 0.67124(5) -0.03118(16) 0.0164(3) Uani d . 1 1
N N2 0.59601(18) 0.72596(5) 0.00463(16) 0.0154(3) Uani d . 1 1
C C1 0.5458(2) 0.54240(7) 0.1907(2) 0.0197(3) Uani d . 1 1
H H1A 0.6263 0.5232 0.1455 0.024 Uiso calc R 1 1
C C2 0.4417(2) 0.51184(7) 0.2695(2) 0.0212(3) Uani d . 1 1
H H2A 0.4504 0.4726 0.2796 0.025 Uiso calc R 1 1
C C3 0.3269(2) 0.54167(7) 0.33134(18) 0.0172(3) Uani d . 1 1
C C4 0.1270(2) 0.57023(7) 0.4575(2) 0.0223(4) Uani d . 1 1
H H4A 0.1669 0.5735 0.5783 0.027 Uiso calc R 1 1
H H4B -0.0018 0.5676 0.4250 0.027 Uiso calc R 1 1
C C5 0.3156(2) 0.59905(6) 0.31861(18) 0.0157(3) Uani d . 1 1
C C6 0.4180(2) 0.62926(6) 0.24358(18) 0.0156(3) Uani d . 1 1
H H6A 0.4103 0.6685 0.2371 0.019 Uiso calc R 1 1
C C7 0.5353(2) 0.59965(6) 0.17627(18) 0.0163(3) Uani d . 1 1
C C8 0.6489(2) 0.63082(7) 0.08798(19) 0.0172(3) Uani d . 1 1
H H8A 0.7085 0.6040 0.0306 0.021 Uiso calc R 1 1
C C9 0.7850(2) 0.66945(7) 0.19965(19) 0.0178(3) Uani d . 1 1
H H9A 0.7825 0.6660 0.3155 0.021 Uiso calc R 1 1
H H9B 0.9041 0.6611 0.1910 0.021 Uiso calc R 1 1
C C10 0.7271(2) 0.72633(7) 0.13314(18) 0.0156(3) Uani d . 1 1
C C11 0.8090(2) 0.77833(7) 0.20273(18) 0.0157(3) Uani d . 1 1
C C12 0.9503(2) 0.77802(7) 0.34314(19) 0.0181(3) Uani d . 1 1
H H12A 0.9944 0.7438 0.3928 0.022 Uiso calc R 1 1
C C13 1.0259(2) 0.82764(7) 0.40982(19) 0.0197(3) Uani d . 1 1
H H13A 1.1210 0.8268 0.5053 0.024 Uiso calc R 1 1
C C14 0.9654(2) 0.87859(7) 0.34000(19) 0.0185(3) Uani d . 1 1
C C15 0.8254(2) 0.87857(7) 0.19888(19) 0.0184(3) Uani d . 1 1
H H15A 0.7829 0.9128 0.1481 0.022 Uiso calc R 1 1
C C16 0.7481(2) 0.82948(7) 0.13228(18) 0.0174(3) Uani d . 1 1
H H16A 0.6523 0.8305 0.0373 0.021 Uiso calc R 1 1
C C17 0.4283(2) 0.65621(7) -0.17337(18) 0.0163(3) Uani d . 1 1
C C18 0.3369(2) 0.70214(7) -0.28355(19) 0.0188(3) Uani d . 1 1
H H18A 0.2313 0.6875 -0.3600 0.028 Uiso calc R 1 1
H H18B 0.4147 0.7172 -0.3453 0.028 Uiso calc R 1 1
H H18C 0.3051 0.7316 -0.2171 0.028 Uiso calc R 1 1
C C19 1.0460(2) 0.93221(7) 0.4153(2) 0.0246(4) Uani d . 1 1
H H19A 1.1729 0.9302 0.4352 0.037 Uiso calc R 1 1
H H19B 1.0166 0.9383 0.5193 0.037 Uiso calc R 1 1
H H19C 1.0008 0.9630 0.3404 0.037 Uiso calc R 1 1

loop_
_atom_site_aniso_label
_atom_site_aniso_U_11
_atom_site_aniso_U_22
_atom_site_aniso_U_33
_atom_site_aniso_U_12
_atom_site_aniso_U_13
_atom_site_aniso_U_23
O1 0.0277(7) 0.0191(6) 0.0290(6) -0.0026(5) 0.0129(5) 0.0007(5)
O2 0.0195(6) 0.0193(6) 0.0251(6) 0.0014(5) 0.0105(5) -0.0008(5)
O3 0.0242(6) 0.0163(6) 0.0221(5) -0.0015(5) 0.0045(5) -0.0032(4)
N1 0.0187(7) 0.0131(6) 0.0164(6) -0.0010(5) 0.0030(5) 0.0003(5)
N2 0.0162(7) 0.0136(6) 0.0172(6) -0.0019(5) 0.0061(5) -0.0016(5)
C1 0.0212(8) 0.0160(7) 0.0217(7) 0.0044(6) 0.0055(6) -0.0013(6)
C2 0.0261(9) 0.0128(7) 0.0242(7) 0.0008(6) 0.0059(7) 0.0023(6)
C3 0.0175(8) 0.0174(7) 0.0162(7) -0.0035(6) 0.0031(6) 0.0011(6)
C4 0.0223(9) 0.0236(8) 0.0221(7) -0.0027(7) 0.0078(7) -0.0021(6)
C5 0.0140(7) 0.0167(7) 0.0148(6) 0.0017(6) 0.0010(6) -0.0023(5)
C6 0.0164(8) 0.0116(7) 0.0173(6) 0.0016(6) 0.0017(6) -0.0012(5)
C7 0.0170(8) 0.0157(7) 0.0146(6) -0.0005(6) 0.0016(6) 0.0006(5)
C8 0.0172(8) 0.0163(7) 0.0177(7) 0.0025(6) 0.0042(6) 0.0012(6)
C9 0.0151(8) 0.0182(7) 0.0193(7) -0.0003(6) 0.0032(6) 0.0011(6)
C10 0.0152(8) 0.0179(7) 0.0155(6) -0.0006(6) 0.0072(6) 0.0000(6)
C11 0.0139(7) 0.0191(7) 0.0156(6) -0.0018(6) 0.0067(6) -0.0009(6)
C12 0.0156(8) 0.0199(8) 0.0192(7) 0.0012(6) 0.0053(6) 0.0003(6)
C13 0.0154(8) 0.0241(8) 0.0185(7) -0.0011(6) 0.0023(6) -0.0031(6)
C14 0.0170(8) 0.0200(8) 0.0197(7) -0.0015(6) 0.0068(6) -0.0041(6)
C15 0.0190(8) 0.0178(8) 0.0190(7) 0.0019(6) 0.0060(6) -0.0005(6)
C16 0.0163(8) 0.0208(8) 0.0152(6) -0.0011(6) 0.0042(6) -0.0005(6)
C17 0.0169(8) 0.0175(7) 0.0165(6) -0.0001(6) 0.0080(6) -0.0017(6)
C18 0.0188(8) 0.0189(8) 0.0177(7) -0.0010(6) 0.0028(6) 0.0003(6)
C19 0.0242(9) 0.0218(8) 0.0263(8) -0.0016(7) 0.0041(7) -0.0060(7)

loop_
_atom_type_symbol
_atom_type_description
_atom_type_scat_dispersion_real
_atom_type_scat_dispersion_imag
_atom_type_scat_source
C C 0.0033 0.0016 'International Tables Vol C Tables 4.2.6.8 and 6.1.1.4'
H H 0.0000 0.0000 'International Tables Vol C Tables 4.2.6.8 and 6.1.1.4'
N N 0.0061 0.0033 'International Tables Vol C Tables 4.2.6.8 and 6.1.1.4'
O O 0.0106 0.0060 'International Tables Vol C Tables 4.2.6.8 and 6.1.1.4'

loop_
_geom_angle_atom_site_label_1
_geom_angle_atom_site_label_2
_geom_angle_atom_site_label_3
_geom_angle
C3 O1 C4 105.69(13)
C5 O2 C4 105.61(13)
C17 N1 N2 122.31(13)
C17 N1 C8 123.46(13)
N2 N1 C8 113.80(12)
C10 N2 N1 108.04(13)
C7 C1 C2 122.41(16)
C7 C1 H1A 118.8
C2 C1 H1A 118.8
C3 C2 C1 116.31(15)
C3 C2 H2A 121.8
C1 C2 H2A 121.8
C2 C3 O1 128.25(15)
C2 C3 C5 121.95(16)
O1 C3 C5 109.69(15)
O1 C4 O2 107.41(13)
O1 C4 H4A 110.2
O2 C4 H4A 110.2
O1 C4 H4B 110.2
O2 C4 H4B 110.2
H4A C4 H4B 108.5
C6 C5 O2 127.96(14)
C6 C5 C3 122.14(15)
O2 C5 C3 109.77(14)
C5 C6 C7 117.22(14)
C5 C6 H6A 121.4
C7 C6 H6A 121.4
C1 C7 C6 119.95(15)
C1 C7 C8 120.50(15)
C6 C7 C8 119.54(14)
N1 C8 C7 111.69(13)
N1 C8 C9 100.92(12)
C7 C8 C9 114.17(13)
N1 C8 H8A 109.9
C7 C8 H8A 109.9
C9 C8 H8A 109.9
C10 C9 C8 102.99(12)
C10 C9 H9A 111.2
C8 C9 H9A 111.2
C10 C9 H9B 111.2
C8 C9 H9B 111.2
H9A C9 H9B 109.1
N2 C10 C11 121.24(14)
N2 C10 C9 113.99(14)
C11 C10 C9 124.76(13)
C16 C11 C12 118.35(14)
C16 C11 C10 121.13(14)
C12 C11 C10 120.52(14)
C13 C12 C11 120.18(15)
C13 C12 H12A 119.9
C11 C12 H12A 119.9
C12 C13 C14 121.57(14)
C12 C13 H13A 119.2
C14 C13 H13A 119.2
C13 C14 C15 117.95(15)
C13 C14 C19 121.13(14)
C15 C14 C19 120.92(15)
C16 C15 C14 120.99(15)
C16 C15 H15A 119.5
C14 C15 H15A 119.5
C15 C16 C11 120.96(14)
C15 C16 H16A 119.5
C11 C16 H16A 119.5
O3 C17 N1 119.32(14)
O3 C17 C18 123.45(14)
N1 C17 C18 117.23(14)
C17 C18 H18A 109.5
C17 C18 H18B 109.5
H18A C18 H18B 109.5
C17 C18 H18C 109.5
H18A C18 H18C 109.5
H18B C18 H18C 109.5
C14 C19 H19A 109.5
C14 C19 H19B 109.5
H19A C19 H19B 109.5
C14 C19 H19C 109.5
H19A C19 H19C 109.5
H19B C19 H19C 109.5

loop_
_geom_bond_atom_site_label_1
_geom_bond_atom_site_label_2
_geom_bond_distance
O1 C3 1.382(2)
O1 C4 1.436(2)
O2 C5 1.378(2)
O2 C4 1.443(2)
O3 C17 1.2265(19)
N1 C17 1.3651(19)
N1 N2 1.3877(18)
N1 C8 1.482(2)
N2 C10 1.292(2)
C1 C7 1.387(2)
C1 C2 1.403(2)
C1 H1A 0.9500
C2 C3 1.371(2)
C2 H2A 0.9500
C3 C5 1.389(2)
C4 H4A 0.9900
C4 H4B 0.9900
C5 C6 1.369(2)
C6 C7 1.410(2)
C6 H6A 0.9500
C7 C8 1.516(2)
C8 C9 1.546(2)
C8 H8A 1.0000
C9 C10 1.508(2)
C9 H9A 0.9900
C9 H9B 0.9900
C10 C11 1.463(2)
C11 C16 1.399(2)
C11 C12 1.403(2)
C12 C13 1.390(2)
C12 H12A 0.9500
C13 C14 1.393(2)
C13 H13A 0.9500
C14 C15 1.401(2)
C14 C19 1.508(2)
C15 C16 1.383(2)
C15 H15A 0.9500
C16 H16A 0.9500
C17 C18 1.506(2)
C18 H18A 0.9800
C18 H18B 0.9800
C18 H18C 0.9800
C19 H19A 0.9800
C19 H19B 0.9800
C19 H19C 0.9800

loop_
_geom_hbond_atom_site_label_D
_geom_hbond_atom_site_label_H
_geom_hbond_atom_site_label_A
_geom_hbond_site_symmetry_A
_geom_hbond_distance_DH
_geom_hbond_distance_HA
_geom_hbond_distance_DA
_geom_hbond_angle_DHA
_geom_hbond_publ_flag
C2 H2A O3 3_665 0.95 2.42 3.229(2) 142 yes
C4 H4A O3 1_556 0.99 2.38 3.225(2) 143 yes
C9 H9B O2 1_655 0.99 2.59 3.371(2) 136 yes
C18 H18B N2 4_575 0.98 2.56 3.526(2) 169 yes
C19 H19A O3 4_676 0.98 2.57 3.377(2) 139 yes
C19 H19A Cg1 4_665 0.98 2.93 3.6013(18) 127 yes

loop_
_geom_torsion_atom_site_label_1
_geom_torsion_atom_site_label_2
_geom_torsion_atom_site_label_3
_geom_torsion_atom_site_label_4
_geom_torsion
C17 N1 N2 C10 -170.21(15)
C8 N1 N2 C10 2.53(18)
C7 C1 C2 C3 0.5(2)
C1 C2 C3 O1 175.04(15)
C1 C2 C3 C5 -0.8(2)
C4 O1 C3 C2 175.73(16)
C4 O1 C3 C5 -8.00(17)
C3 O1 C4 O2 13.04(16)
C5 O2 C4 O1 -13.22(16)
C4 O2 C5 C6 -175.69(15)
C4 O2 C5 C3 8.42(16)
C2 C3 C5 C6 0.1(2)
O1 C3 C5 C6 -176.47(13)
C2 C3 C5 O2 176.25(14)
O1 C3 C5 O2 -0.30(17)
O2 C5 C6 C7 -174.44(14)
C3 C5 C6 C7 1.0(2)
C2 C1 C7 C6 0.6(2)
C2 C1 C7 C8 -179.21(14)
C5 C6 C7 C1 -1.3(2)
C5 C6 C7 C8 178.49(13)
C17 N1 C8 C7 -70.29(19)
N2 N1 C8 C7 117.07(14)
C17 N1 C8 C9 168.00(15)
N2 N1 C8 C9 -4.64(17)
C1 C7 C8 N1 132.07(15)
C6 C7 C8 N1 -47.70(18)
C1 C7 C8 C9 -114.22(16)
C6 C7 C8 C9 66.00(18)
N1 C8 C9 C10 4.62(16)
C7 C8 C9 C10 -115.32(15)
N1 N2 C10 C11 -179.57(14)
N1 N2 C10 C9 1.01(19)
C8 C9 C10 N2 -3.82(19)
C8 C9 C10 C11 176.78(15)
N2 C10 C11 C16 0.0(2)
C9 C10 C11 C16 179.32(16)
N2 C10 C11 C12 179.46(16)
C9 C10 C11 C12 -1.2(2)
C16 C11 C12 C13 0.4(2)
C10 C11 C12 C13 -179.11(15)
C11 C12 C13 C14 -0.4(3)
C12 C13 C14 C15 -0.3(3)
C12 C13 C14 C19 178.74(16)
C13 C14 C15 C16 0.9(3)
C19 C14 C15 C16 -178.14(16)
C14 C15 C16 C11 -0.8(3)
C12 C11 C16 C15 0.2(2)
C10 C11 C16 C15 179.70(15)
N2 N1 C17 O3 173.77(15)
C8 N1 C17 O3 1.7(2)
N2 N1 C17 C18 -6.8(2)
C8 N1 C17 C18 -178.84(15)
